data_7001472
loop_
_publ_author_name
'Wuttke, Stefan'
'Lehmann, Anja'
'Scholz, Gudrun'
'Feist, Michael'
'Dimitrov, Anton'
'Troyanov, Sergey I.'
'Kemnitz, Erhard'

_publ_section_title
;
 Investigation of the fluorolysis of magnesium methoxide
;
_journal_issue 24
_journal_name_full 'Dalton Transactions'
_journal_page_first 4729
_journal_page_last 4734
_journal_paper_doi 10.1039/b901030k
_journal_year 2009
_chemical_formula_sum 'C22 H78 F2 Mg6 O22'
_chemical_formula_weight 878.70
_chemical_name_systematic
;
?
;
_space_group_IT_number 23
_symmetry_cell_setting orthorhombic
_symmetry_space_group_name_Hall 'I 2 2'
_symmetry_space_group_name_H-M 'I 2 2 2'
_atom_sites_solution_hydrogens geom
_atom_sites_solution_primary direct
_atom_sites_solution_secondary difmap
_audit_creation_method SHELXL-97
_cell_angle_alpha 90.00
_cell_angle_beta 90.00
_cell_angle_gamma 90.00
_cell_formula_units_Z 2
_cell_length_a 11.6887(8)
_cell_length_b 11.7792(8)
_cell_length_c 17.1875(12)
_cell_measurement_reflns_used 5000
_cell_measurement_temperature 180(2)
_cell_measurement_theta_max 25
_cell_measurement_theta_min 4
_cell_volume 2366.4(3)
_computing_structure_refinement 'SHELXL-97 (Sheldrick, 1997)'
_computing_structure_solution 'SHELXS-97 (Sheldrick, 1990)'
_diffrn_ambient_temperature 180(2)
_diffrn_measured_fraction_theta_full 0.995
_diffrn_measured_fraction_theta_max 0.995
_diffrn_measurement_device_type IPDS(Stoe)
_diffrn_radiation_monochromator graphite
_diffrn_radiation_source 'fine-focus sealed tube'
_diffrn_radiation_type MoK\a
_diffrn_radiation_wavelength 0.71073
_diffrn_reflns_av_R_equivalents 0.0815
_diffrn_reflns_av_sigmaI/netI 0.0527
_diffrn_reflns_limit_h_max 15
_diffrn_reflns_limit_h_min -15
_diffrn_reflns_limit_k_max 15
_diffrn_reflns_limit_k_min -15
_diffrn_reflns_limit_l_max 22
_diffrn_reflns_limit_l_min -22
_diffrn_reflns_number 14122
_diffrn_reflns_theta_full 27.87
_diffrn_reflns_theta_max 27.87
_diffrn_reflns_theta_min 3.41
_exptl_absorpt_coefficient_mu 0.178
_exptl_absorpt_correction_type none
_exptl_crystal_colour colorless
_exptl_crystal_density_diffrn 1.233
_exptl_crystal_density_method 'not measured'
_exptl_crystal_description block
_exptl_crystal_F_000 952
_exptl_crystal_size_max 0.50
_exptl_crystal_size_mid 0.40
_exptl_crystal_size_min 0.25
_refine_diff_density_max 0.382
_refine_diff_density_min -0.295
_refine_diff_density_rms 0.046
_refine_ls_abs_structure_details 'Flack H D (1983), Acta Cryst. A39, 876-881'
_refine_ls_abs_structure_Flack 0.4(7)
_refine_ls_extinction_method SHELXL
_refine_ls_goodness_of_fit_ref 1.020
_refine_ls_hydrogen_treatment mixed
_refine_ls_matrix_type full
_refine_ls_number_parameters 160
_refine_ls_number_reflns 2829
_refine_ls_number_restraints 7
_refine_ls_restrained_S_all 1.023
_refine_ls_R_factor_all 0.0692
_refine_ls_R_factor_gt 0.0415
_refine_ls_shift/su_max 0.025
_refine_ls_shift/su_mean 0.001
_refine_ls_structure_factor_coef Fsqd
_refine_ls_weighting_details 'calc w=1/[\s^2^(Fo^2^)+(0.0500P)^2^+0.0000P] where P=(Fo^2^+2Fc^2^)/3'
_refine_ls_weighting_scheme calc
_refine_ls_wR_factor_gt 0.0955
_refine_ls_wR_factor_ref 0.1023
_reflns_number_gt 1905
_reflns_number_total 2829
_reflns_threshold_expression >2sigma(I)
_cod_data_source_file b901030k.txt
_cod_data_source_block comp2
_cod_depositor_comments
;
The following automatic conversions were performed:
'_symmetry_cell_setting' value 'Orthorhombic' changed to 'orthorhombic'
according to '/home/saulius/struct/CIF-dictionaries/cif_core.dic'
dictionary named 'cif_core.dic' version 2.4.1 from 2010-06-29.

Automatic conversion script
Id: cif_fix_enum 1527 2010-12-29 10:47:43Z saulius 
;
_cod_original_sg_symbol_H-M I222
_cod_database_code 7001472

loop_
_symmetry_equiv_pos_as_xyz
'x, y, z'
'-x, -y, z'
'-x, y, -z'
'x, -y, -z'
'x+1/2, y+1/2, z+1/2'
'-x+1/2, -y+1/2, z+1/2'
'-x+1/2, y+1/2, -z+1/2'
'x+1/2, -y+1/2, -z+1/2'

loop_
_atom_site_label
_atom_site_type_symbol
_atom_site_fract_x
_atom_site_fract_y
_atom_site_fract_z
_atom_site_U_iso_or_equiv
_atom_site_adp_type
_atom_site_occupancy
_atom_site_symmetry_multiplicity
_atom_site_calc_flag
_atom_site_refinement_flags
_atom_site_disorder_assembly
_atom_site_disorder_group
Mg1 Mg 0.5000 0.64248(6) 0.5000 0.0283(2) Uani 1 2 d S . 1
Mg2 Mg 0.36561(4) 0.4998(2) 0.37243(3) 0.03473(19) Uani 1 1 d . . 1
F F 0.38969(10) 0.5000 0.5000 0.0316(3) Uani 1 2 d S . 1
O1 O 0.5015(4) 0.61410(10) 0.37990(6) 0.0326(3) Uani 1 1 d . . 1
O2 O 0.64269(10) 0.73995(10) 0.5005(3) 0.0438(3) Uani 1 1 d . A 1
O3 O 0.2496(3) 0.3714(4) 0.39630(19) 0.0499(10) Uani 1 1 d . B 1
H3 H 0.281(4) 0.327(3) 0.449(2) 0.060 Uiso 1 1 d . C 1
O4 O 0.2501(3) 0.6293(3) 0.3948(2) 0.0469(10) Uani 0.594(4) 1 d PD D 1
H4 H 0.285(3) 0.678(3) 0.4262(17) 0.056 Uiso 1 1 d D E 1
O5 O 0.33743(14) 0.4984(6) 0.25745(9) 0.0670(6) Uani 0.594(4) 1 d P D 1
H5 H 0.405(3) 0.524(4) 0.2351(18) 0.080 Uiso 1 1 d . F 1
O6 O 0.4960(10) 0.4427(3) 0.17307(15) 0.0641(10) Uani 0.50 1 d P . 1
C1 C 0.5033(6) 0.7129(2) 0.33144(13) 0.0538(6) Uani 1 1 d . G 1
H1A H 0.4810 0.6919 0.2784 0.081 Uiso 1 1 calc R G 1
H1B H 0.5807 0.7450 0.3309 0.081 Uiso 1 1 calc R G 1
H1C H 0.4495 0.7693 0.3519 0.081 Uiso 1 1 calc R G 1
C2 C 0.6560(2) 0.85846(19) 0.5000(6) 0.0695(8) Uani 1 1 d . A 1
H2A H 0.6076 0.8921 0.5405 0.104 Uiso 1 1 calc R A 1
H2B H 0.6334 0.8884 0.4491 0.104 Uiso 1 1 calc R A 1
H2C H 0.7362 0.8776 0.5101 0.104 Uiso 1 1 calc R A 1
C3 C 0.1431(7) 0.3430(11) 0.3845(8) 0.275(9) Uani 1 1 d . B 1
H3A H 0.0990 0.4106 0.3700 0.412 Uiso 1 1 calc R B 1
H3B H 0.1112 0.3102 0.4322 0.412 Uiso 1 1 calc R B 1
H3C H 0.1390 0.2870 0.3425 0.412 Uiso 1 1 calc R B 1
C4 C 0.1775(4) 0.6912(6) 0.3464(4) 0.0535(16) Uani 0.594(4) 1 d P D 1
H4A H 0.1341 0.6390 0.3132 0.080 Uiso 0.594(4) 1 calc PR D 1
H4B H 0.2230 0.7423 0.3137 0.080 Uiso 0.594(4) 1 calc PR D 1
H4C H 0.1244 0.7359 0.3781 0.080 Uiso 0.594(4) 1 calc PR D 1
C5 C 0.2459(6) 0.4488(14) 0.2164(5) 0.100(5) Uani 0.594(4) 1 d P D 1
H5A H 0.1880 0.5067 0.2054 0.150 Uiso 0.594(4) 1 calc PR D 1
H5B H 0.2119 0.3883 0.2480 0.150 Uiso 0.594(4) 1 calc PR D 1
H5C H 0.2742 0.4169 0.1674 0.150 Uiso 0.594(4) 1 calc PR D 1
C6 C 0.5000 0.5000 0.1019(2) 0.110(2) Uani 1 2 d S H 1
H6A H 0.5124 0.5812 0.1112 0.165 Uiso 0.50 1 calc PR H 1
H6B H 0.4275 0.4892 0.0742 0.165 Uiso 0.50 1 calc PR H 1
H6C H 0.5629 0.4698 0.0704 0.165 Uiso 0.50 1 calc PR H 1
O4A O 0.2501(3) 0.6293(3) 0.3948(2) 0.0469(10) Uani 0.41 1 d P D 2
O5A O 0.33743(14) 0.4984(6) 0.25745(9) 0.0670(6) Uani 0.41 1 d P D 2
C4A C 0.1323(5) 0.6297(8) 0.4099(5) 0.0427(18) Uani 0.406(4) 1 d PU D 2
H4A1 H 0.0996 0.5562 0.3953 0.064 Uiso 0.406(4) 1 calc PR D 2
H4A2 H 0.0957 0.6900 0.3795 0.064 Uiso 0.406(4) 1 calc PR D 2
H4A3 H 0.1193 0.6433 0.4655 0.064 Uiso 0.406(4) 1 calc PR D 2
C5A C 0.2380(16) 0.5510(18) 0.2213(9) 0.129(7) Uani 0.406(4) 1 d P D 2
H5A1 H 0.2241 0.5159 0.1705 0.194 Uiso 0.406(4) 1 calc PR D 2
H5A2 H 0.2520 0.6324 0.2145 0.194 Uiso 0.406(4) 1 calc PR D 2
H5A3 H 0.1709 0.5400 0.2546 0.194 Uiso 0.406(4) 1 calc PR D 2

loop_
_atom_site_aniso_label
_atom_site_aniso_U_11
_atom_site_aniso_U_22
_atom_site_aniso_U_33
_atom_site_aniso_U_23
_atom_site_aniso_U_13
_atom_site_aniso_U_12
Mg1 0.0311(4) 0.0206(4) 0.0331(4) 0.000 -0.0027(12) 0.000
Mg2 0.0277(3) 0.0431(4) 0.0335(3) 0.0000(11) -0.0065(2) 0.0074(9)
F 0.0313(6) 0.0304(7) 0.0329(7) 0.008(2) 0.000 0.000
O1 0.0307(5) 0.0364(6) 0.0308(6) 0.0111(5) -0.0007(18) 0.0007(18)
O2 0.0464(6) 0.0234(6) 0.0616(8) 0.002(2) -0.004(2) -0.0113(5)
O3 0.0364(17) 0.071(3) 0.0423(19) -0.0077(17) -0.0111(16) -0.011(2)
O4 0.0329(16) 0.040(2) 0.068(2) 0.0046(17) -0.0113(17) 0.0124(17)
O5 0.0560(9) 0.1109(16) 0.0342(8) -0.007(3) -0.0141(6) 0.004(3)
O6 0.073(2) 0.088(2) 0.0318(14) 0.0018(13) 0.001(5) -0.007(6)
C1 0.0541(12) 0.0562(14) 0.0510(12) 0.0298(10) -0.013(3) 0.010(3)
C2 0.0852(16) 0.0286(12) 0.095(2) -0.014(4) -0.007(5) -0.0220(11)
C3 0.122(7) 0.284(16) 0.42(2) 0.219(14) -0.154(10) -0.125(8)
C4 0.0276(19) 0.068(3) 0.065(3) 0.050(3) -0.0063(19) 0.012(2)
C5 0.049(3) 0.200(16) 0.050(5) -0.022(6) -0.012(3) 0.003(5)
C6 0.114(4) 0.180(6) 0.0352(18) 0.000 0.000 -0.058(9)
O4A 0.0329(16) 0.040(2) 0.068(2) 0.0046(17) -0.0113(17) 0.0124(17)
O5A 0.0560(9) 0.1109(16) 0.0342(8) -0.007(3) -0.0141(6) 0.004(3)
C4A 0.006(2) 0.055(4) 0.067(4) -0.017(3) 0.000(2) 0.007(2)
C5A 0.198(15) 0.124(13) 0.067(8) -0.021(8) -0.102(9) 0.069(12)

loop_
_atom_type_symbol
_atom_type_description
_atom_type_scat_dispersion_real
_atom_type_scat_dispersion_imag
_atom_type_scat_source
C C 0.0033 0.0016 'International Tables Vol C Tables 4.2.6.8 and 6.1.1.4'
H H 0.0000 0.0000 'International Tables Vol C Tables 4.2.6.8 and 6.1.1.4'
O O 0.0106 0.0060 'International Tables Vol C Tables 4.2.6.8 and 6.1.1.4'
F F 0.0171 0.0103 'International Tables Vol C Tables 4.2.6.8 and 6.1.1.4'
Mg Mg 0.0486 0.0363 'International Tables Vol C Tables 4.2.6.8 and 6.1.1.4'

loop_
_geom_angle_atom_site_label_1
_geom_angle_atom_site_label_2
_geom_angle_atom_site_label_3
_geom_angle
_geom_angle_site_symmetry_1
_geom_angle_site_symmetry_3
_geom_angle_publ_flag
O2 Mg1 O2 110.91(8) . 3_656 ?
O2 Mg1 O1 95.04(19) . . ?
O2 Mg1 O1 95.36(19) 3_656 . ?
O2 Mg1 O1 95.36(19) . 3_656 ?
O2 Mg1 O1 95.04(19) 3_656 3_656 ?
O1 Mg1 O1 161.60(7) . 3_656 ?
O2 Mg1 F 87.01(4) . 2_665 ?
O2 Mg1 F 162.08(5) 3_656 2_665 ?
O1 Mg1 F 82.42(8) . 2_665 ?
O1 Mg1 F 83.01(8) 3_656 2_665 ?
O2 Mg1 F 162.08(5) . . ?
O2 Mg1 F 87.01(4) 3_656 . ?
O1 Mg1 F 83.01(8) . . ?
O1 Mg1 F 82.42(8) 3_656 . ?
F Mg1 F 75.07(5) 2_665 . ?
O2 Mg1 Mg2 83.96(13) . 2_665 ?
O2 Mg1 Mg2 134.73(16) 3_656 2_665 ?
O1 Mg1 Mg2 39.63(9) . 2_665 ?
O1 Mg1 Mg2 126.97(8) 3_656 2_665 ?
F Mg1 Mg2 43.96(3) 2_665 2_665 ?
F Mg1 Mg2 83.28(5) . 2_665 ?
O2 Mg1 Mg2 134.73(16) . 4_566 ?
O2 Mg1 Mg2 83.96(13) 3_656 4_566 ?
O1 Mg1 Mg2 126.97(8) . 4_566 ?
O1 Mg1 Mg2 39.63(9) 3_656 4_566 ?
F Mg1 Mg2 83.28(5) 2_665 4_566 ?
F Mg1 Mg2 43.96(3) . 4_566 ?
Mg2 Mg1 Mg2 116.30(9) 2_665 4_566 ?
O2 Mg1 Mg2 135.23(16) . . ?
O2 Mg1 Mg2 83.67(12) 3_656 . ?
O1 Mg1 Mg2 40.41(9) . . ?
O1 Mg1 Mg2 126.32(8) 3_656 . ?
F Mg1 Mg2 83.21(4) 2_665 . ?
F Mg1 Mg2 43.90(3) . . ?
Mg2 Mg1 Mg2 59.27(2) 2_665 . ?
Mg2 Mg1 Mg2 87.29(2) 4_566 . ?
O2 Mg1 Mg2 83.67(12) . 3_656 ?
O2 Mg1 Mg2 135.23(16) 3_656 3_656 ?
O1 Mg1 Mg2 126.32(8) . 3_656 ?
O1 Mg1 Mg2 40.41(9) 3_656 3_656 ?
F Mg1 Mg2 43.90(3) 2_665 3_656 ?
F Mg1 Mg2 83.21(4) . 3_656 ?
Mg2 Mg1 Mg2 87.29(2) 2_665 3_656 ?
Mg2 Mg1 Mg2 59.27(2) 4_566 3_656 ?
Mg2 Mg1 Mg2 116.14(8) . 3_656 ?
O2 Mg1 Mg1 124.54(4) . 2_665 ?
O2 Mg1 Mg1 124.54(4) 3_656 2_665 ?
O1 Mg1 Mg1 80.80(4) . 2_665 ?
O1 Mg1 Mg1 80.80(4) 3_656 2_665 ?
F Mg1 Mg1 37.53(3) 2_665 2_665 ?
F Mg1 Mg1 37.53(3) . 2_665 ?
Mg2 Mg1 Mg1 58.15(4) 2_665 2_665 ?
Mg2 Mg1 Mg1 58.15(4) 4_566 2_665 ?
Mg2 Mg1 Mg1 58.07(4) . 2_665 ?
Mg2 Mg1 Mg1 58.07(4) 3_656 2_665 ?
O5 Mg2 O1 100.41(15) . 2_665 ?
O5 Mg2 O3 94.70(19) . . ?
O1 Mg2 O3 90.34(17) 2_665 . ?
O5 Mg2 O1 101.01(16) . . ?
O1 Mg2 O1 80.91(5) 2_665 . ?
O3 Mg2 O1 163.15(11) . . ?
O5 Mg2 O4 94.70(18) . . ?
O1 Mg2 O4 163.79(12) 2_665 . ?
O3 Mg2 O4 94.26(6) . . ?
O1 Mg2 O4 90.53(16) . . ?
O5 Mg2 F 177.81(8) . . ?
O1 Mg2 F 80.95(5) 2_665 . ?
O3 Mg2 F 83.56(11) . . ?
O1 Mg2 F 80.87(6) . . ?
O4 Mg2 F 84.14(11) . . ?
O5 Mg2 Mg2 99.47(5) . 2_665 ?
O1 Mg2 Mg2 41.04(9) 2_665 2_665 ?
O3 Mg2 Mg2 130.97(16) . 2_665 ?
O1 Mg2 Mg2 40.32(9) . 2_665 ?
O4 Mg2 Mg2 130.52(16) . 2_665 ?
F Mg2 Mg2 82.69(3) . 2_665 ?
O5 Mg2 Mg1 139.31(19) . 2_665 ?
O1 Mg2 Mg1 40.44(4) 2_665 2_665 ?
O3 Mg2 Mg1 78.58(12) . 2_665 ?
O1 Mg2 Mg1 85.49(6) . 2_665 ?
O4 Mg2 Mg1 125.61(10) . 2_665 ?
F Mg2 Mg1 41.65(3) . 2_665 ?
Mg2 Mg2 Mg1 60.41(4) 2_665 2_665 ?
O5 Mg2 Mg1 139.99(19) . . ?
O1 Mg2 Mg1 85.90(6) 2_665 . ?
O3 Mg2 Mg1 124.95(10) . . ?
O1 Mg2 Mg1 40.52(4) . . ?
O4 Mg2 Mg1 78.72(11) . . ?
F Mg2 Mg1 41.60(3) . . ?
Mg2 Mg2 Mg1 60.32(5) 2_665 . ?
Mg1 Mg2 Mg1 63.78(2) 2_665 . ?
Mg1 F Mg1 104.93(5) 2_665 . ?
Mg1 F Mg2 94.39(5) 2_665 . ?
Mg1 F Mg2 94.50(6) . . ?
Mg1 F Mg2 94.50(6) 2_665 4_566 ?
Mg1 F Mg2 94.39(6) . 4_566 ?
Mg2 F Mg2 165.37(6) . 4_566 ?
C1 O1 Mg2 118.9(3) . 2_665 ?
C1 O1 Mg2 120.0(3) . . ?
Mg2 O1 Mg2 98.64(5) 2_665 . ?
C1 O1 Mg1 116.41(12) . . ?
Mg2 O1 Mg1 99.92(11) 2_665 . ?
Mg2 O1 Mg1 99.06(11) . . ?
C2 O2 Mg1 130.89(13) . . ?
C3 O3 Mg2 141.3(6) . . ?
C4 O4 Mg2 132.1(4) . . ?
C5 O5 Mg2 128.5(5) . . ?
O6 O6 C6 61.05(15) 2_665 . ?

loop_
_geom_bond_atom_site_label_1
_geom_bond_atom_site_label_2
_geom_bond_distance
_geom_bond_site_symmetry_2
_geom_bond_publ_flag
Mg1 O2 2.0249(12) . ?
Mg1 O2 2.0249(12) 3_656 ?
Mg1 O1 2.0911(11) . ?
Mg1 O1 2.0911(11) 3_656 ?
Mg1 F 2.1164(9) 2_665 ?
Mg1 F 2.1164(9) . ?
Mg1 Mg2 3.1754(15) 2_665 ?
Mg1 Mg2 3.1754(15) 4_566 ?
Mg1 Mg2 3.1781(15) . ?
Mg1 Mg2 3.1781(15) 3_656 ?
Mg1 Mg1 3.3566(15) 2_665 ?
Mg2 O5 2.0035(15) . ?
Mg2 O1 2.056(4) 2_665 ?
Mg2 O3 2.072(4) . ?
Mg2 O1 2.086(4) . ?
Mg2 O4 2.073(4) . ?
Mg2 F 2.2106(6) . ?
Mg2 Mg2 3.1417(10) 2_665 ?
Mg2 Mg1 3.1754(15) 2_665 ?
F Mg1 2.1164(9) 2_665 ?
F Mg2 2.2106(6) 4_566 ?
O1 C1 1.431(2) . ?
O1 Mg2 2.056(4) 2_665 ?
O2 C2 1.405(3) . ?
O3 C3 1.305(8) . ?
O4 C4 1.395(6) . ?
O5 C5 1.408(10) . ?
O6 O6 1.353(7) 2_665 ?
O6 C6 1.397(4) . ?
